data_7044307
loop_
_publ_author_name
'Yan, Chao'
'Wang, Kangcai'
'Liu, Tianlin'
'Yang, Hongwei'
'cheng, guangbing'
'Zhang, Qinghua'

_publ_section_title
;
 Exploiting the Energetic Potential of 1,2,4-Oxadiazole Derivatives:
 Combining the Benefits of 1,2,4-Oxadiazole Framework with Various
 Energetic Functionalities
;
_journal_name_full 'Dalton Trans.'
_journal_paper_doi 10.1039/C7DT03320F
_journal_year 2017
_chemical_formula_moiety 'C3 H K N4 O5'
_chemical_formula_sum 'C3 H K N4 O5'
_chemical_formula_weight 212.18
_chemical_name_systematic
;
 ? 
;
_space_group_crystal_system triclinic
_space_group_IT_number 2
_space_group_name_Hall '-P 1'
_space_group_name_H-M_alt 'P -1'
_symmetry_space_group_name_Hall '-P 1'
_symmetry_space_group_name_H-M 'P -1'
_atom_sites_solution_hydrogens difmap
_atom_sites_solution_primary direct
_audit_creation_date 2017-03-14
_audit_creation_method
;
Olex2 1.2-beta
(compiled 2017.03.02 svn.r3394 for OlexSys, GUI svn.r5324)
;
_audit_update_record
;
2017-09-03 deposited with the CCDC.
2017-09-21 downloaded from the CCDC.
;
_cell_angle_alpha 84.776(3)
_cell_angle_beta 82.401(3)
_cell_angle_gamma 64.520(2)
_cell_formula_units_Z 2
_cell_length_a 6.8618(10)
_cell_length_b 7.1833(10)
_cell_length_c 7.7371(11)
_cell_measurement_reflns_used 1023
_cell_measurement_temperature 173
_cell_measurement_theta_max 27.32
_cell_measurement_theta_min 3.14
_cell_volume 341.00(8)
_computing_cell_refinement 'SAINT v7.68A (Bruker, 2009)'
_computing_data_reduction 'SAINT v7.68A (Bruker, 2009)'
_computing_molecular_graphics 'Olex2 (Dolomanov et al., 2009)'
_computing_publication_material 'Olex2 (Dolomanov et al., 2009)'
_computing_structure_refinement 'ShelXL (Sheldrick, 2015)'
_computing_structure_solution 'ShelXT (Sheldrick, 2015)'
_diffrn_ambient_temperature 173
_diffrn_measured_fraction_theta_full 0.977
_diffrn_measured_fraction_theta_max 0.962
_diffrn_measurement_device_type 'Bruker APEX-II CCD'
_diffrn_measurement_method '\f and \w scans'
_diffrn_radiation_monochromator graphite
_diffrn_radiation_type MoK\a
_diffrn_radiation_wavelength 0.71073
_diffrn_reflns_av_R_equivalents 0
_diffrn_reflns_av_unetI/netI 0.0260
_diffrn_reflns_Laue_measured_fraction_full 0.977
_diffrn_reflns_Laue_measured_fraction_max 0.962
_diffrn_reflns_number 1511
_diffrn_reflns_point_group_measured_fraction_full 0.977
_diffrn_reflns_point_group_measured_fraction_max 0.962
_diffrn_reflns_theta_full 25.242
_diffrn_reflns_theta_max 27.532
_diffrn_reflns_theta_min 2.658
_diffrn_standards_number 0
_exptl_absorpt_coefficient_mu 0.778
_exptl_absorpt_correction_type multi-scan
_exptl_absorpt_process_details
;
 TWINABS-2008/4 (Bruker,2010) was used for absorption correction.
 
For component 1:
 wR2(int) was 0.0691 before and 0.0315 after correction.
 The Ratio of minimum to maximum transmission is 0.75.
 The \l/2 correction factor is Not present
 
For component 2:
 wR2(int) was 0.0789 before and 0.0473 after correction.
 The Ratio of minimum to maximum transmission is 0.75.
 The \l/2 correction factor is Not present

Final HKLF 4 output contains 5733 reflections, Rint = 0.0640
 (4661 with I > 3sig(I), Rint = 0.0637)
;
_exptl_crystal_colour 'clear whiteish colourless'
_exptl_crystal_colour_lustre clear
_exptl_crystal_colour_modifier whiteish
_exptl_crystal_colour_primary colourless
_exptl_crystal_density_diffrn 2.066
_exptl_crystal_density_method 'not measured'
_exptl_crystal_description block
_exptl_crystal_F_000 212
_exptl_crystal_size_max 0.24
_exptl_crystal_size_mid 0.22
_exptl_crystal_size_min 0.2
_exptl_transmission_factor_max 0.856
_exptl_transmission_factor_min 0.830
_refine_diff_density_max 0.371
_refine_diff_density_min -0.500
_refine_diff_density_rms 0.119
_refine_ls_extinction_method none
_refine_ls_goodness_of_fit_ref 1.154
_refine_ls_hydrogen_treatment refall
_refine_ls_matrix_type full
_refine_ls_number_parameters 122
_refine_ls_number_reflns 1511
_refine_ls_number_restraints 0
_refine_ls_restrained_S_all 1.154
_refine_ls_R_factor_all 0.0343
_refine_ls_R_factor_gt 0.0330
_refine_ls_shift/su_max 0.000
_refine_ls_shift/su_mean 0.000
_refine_ls_structure_factor_coef Fsqd
_refine_ls_weighting_details 'w=1/[\s^2^(Fo^2^)+(0.0602P)^2^+0.2884P] where P=(Fo^2^+2Fc^2^)/3'
_refine_ls_weighting_scheme calc
_refine_ls_wR_factor_gt 0.1039
_refine_ls_wR_factor_ref 0.1056
_reflns_Friedel_coverage 0.000
_reflns_number_gt 1438
_reflns_number_total 1511
_reflns_threshold_expression 'I > 2\s(I)'
_cod_data_source_file c7dt03320f2.cif
_cod_data_source_block twin4
_cod_database_code 7044307
_shelx_shelxl_version_number 2014/7
_shelx_space_group_comment
;
The symmetry employed for this shelxl refinement is uniquely defined
by the following loop, which should always be used as a source of
symmetry information in preference to the above space-group names.
They are only intended as comments.
;
_olex2_refinement_description
;
;
_olex2_submission_special_instructions 'No special instructions were received'

loop_
_space_group_symop_operation_xyz
'x, y, z'
'-x, -y, -z'

loop_
_atom_site_label
_atom_site_type_symbol
_atom_site_fract_x
_atom_site_fract_y
_atom_site_fract_z
_atom_site_U_iso_or_equiv
_atom_site_adp_type
_atom_site_occupancy
_atom_site_site_symmetry_order
_atom_site_calc_flag
K1 K 0.18853(7) 0.16397(6) 0.93814(5) 0.01425(17) Uani 1 1 d
O4 O 0.1996(3) 0.8253(2) 0.7799(2) 0.0191(3) Uani 1 1 d
O3 O 0.1990(3) 0.5402(2) 0.9001(2) 0.0199(3) Uani 1 1 d
O1 O 0.5727(3) 0.2182(2) 0.8792(2) 0.0184(3) Uani 1 1 d
O2 O 0.8376(3) 0.2704(2) 0.7290(2) 0.0222(4) Uani 1 1 d
O5 O 0.7292(3) 0.8136(3) 0.4428(2) 0.0228(4) Uani 1 1 d
N1 N 0.6425(3) 0.3353(3) 0.7915(2) 0.0135(4) Uani 1 1 d
N2 N 0.2976(3) 0.6344(3) 0.8150(2) 0.0126(3) Uani 1 1 d
C2 C 0.6138(3) 0.6664(3) 0.6564(3) 0.0124(4) Uani 1 1 d
N4 N 0.7072(3) 0.7724(3) 0.7290(2) 0.0214(4) Uani 1 1 d
N3 N 0.6213(4) 0.6837(3) 0.4878(2) 0.0223(4) Uani 1 1 d
C1 C 0.5138(3) 0.5409(3) 0.7569(2) 0.0121(4) Uani 1 1 d
C3 C 0.7724(4) 0.8565(4) 0.5930(3) 0.0215(5) Uani 1 1 d
H3 H 0.843(5) 0.952(4) 0.593(4) 0.021(7) Uiso 1 1 d

loop_
_atom_site_aniso_label
_atom_site_aniso_U_11
_atom_site_aniso_U_22
_atom_site_aniso_U_33
_atom_site_aniso_U_23
_atom_site_aniso_U_13
_atom_site_aniso_U_12
K1 0.0153(3) 0.0133(2) 0.0152(2) -0.00109(15) -0.00253(16) -0.00666(18)
O4 0.0164(8) 0.0084(6) 0.0296(8) 0.0002(6) -0.0047(6) -0.0020(6)
O3 0.0172(8) 0.0171(7) 0.0249(8) -0.0007(6) 0.0057(6) -0.0092(6)
O1 0.0212(8) 0.0130(7) 0.0203(7) 0.0040(5) -0.0035(6) -0.0071(6)
O2 0.0101(7) 0.0202(7) 0.0313(9) -0.0045(6) 0.0009(6) -0.0019(6)
O5 0.0303(9) 0.0304(8) 0.0160(7) 0.0005(6) 0.0009(6) -0.0219(8)
N1 0.0147(9) 0.0132(8) 0.0127(8) -0.0013(6) -0.0035(6) -0.0053(7)
N2 0.0136(8) 0.0108(7) 0.0136(8) -0.0019(6) -0.0015(6) -0.0051(6)
C2 0.0118(9) 0.0126(8) 0.0137(9) -0.0008(7) -0.0016(7) -0.0057(7)
N4 0.0308(11) 0.0289(10) 0.0160(8) 0.0011(7) -0.0050(7) -0.0233(9)
N3 0.0312(11) 0.0302(10) 0.0163(9) 0.0002(7) -0.0017(8) -0.0236(9)
C1 0.0127(10) 0.0115(8) 0.0133(9) 0.0000(7) -0.0022(7) -0.0060(7)
C3 0.0256(12) 0.0261(11) 0.0201(10) 0.0015(8) -0.0030(9) -0.0181(10)

loop_
_atom_type_symbol
_atom_type_description
_atom_type_scat_dispersion_real
_atom_type_scat_dispersion_imag
_atom_type_scat_source
C C 0.0033 0.0016 'International Tables Vol C Tables 4.2.6.8 and 6.1.1.4'
H H 0.0000 0.0000 'International Tables Vol C Tables 4.2.6.8 and 6.1.1.4'
K K 0.2009 0.2494 'International Tables Vol C Tables 4.2.6.8 and 6.1.1.4'
N N 0.0061 0.0033 'International Tables Vol C Tables 4.2.6.8 and 6.1.1.4'
O O 0.0106 0.0060 'International Tables Vol C Tables 4.2.6.8 and 6.1.1.4'

loop_
_geom_angle_atom_site_label_1
_geom_angle_atom_site_label_2
_geom_angle_atom_site_label_3
_geom_angle
_geom_angle_site_symmetry_1
_geom_angle_site_symmetry_3
K1 K1 K1 112.43(2) 2_657 2_557
O4 K1 K1 118.37(3) 2_567 2_657
O4 K1 K1 49.96(4) 1_545 2_557
O4 K1 K1 91.50(4) 1_545 2_657
O4 K1 K1 42.03(3) 2_567 2_557
O4 K1 O4 91.99(5) 1_545 2_567
O4 K1 O3 121.73(5) 1_545 2_567
O4 K1 O1 115.06(5) 1_545 .
O4 K1 O1 67.93(5) 1_545 2_657
O4 K1 O2 66.97(5) 1_545 1_455
O4 K1 O5 67.05(5) 1_545 2_666
O4 K1 N2 105.94(5) 1_545 2_567
O4 K1 N2 21.80(4) 2_567 2_567
O4 K1 N4 134.59(5) 1_545 2_667
O3 K1 K1 77.39(4) 2_567 2_557
O3 K1 K1 146.99(4) . 2_557
O3 K1 K1 136.09(4) 2_567 2_657
O3 K1 K1 96.71(4) . 2_657
O3 K1 O4 148.09(5) . 1_545
O3 K1 O4 41.85(4) 2_567 2_567
O3 K1 O4 110.63(4) . 2_567
O3 K1 O3 70.73(5) . 2_567
O3 K1 O1 56.36(5) . .
O3 K1 O1 134.95(5) . 2_657
O3 K1 O1 120.10(5) 2_567 2_657
O3 K1 O2 95.49(5) . 1_455
O3 K1 O2 69.13(5) 2_567 1_455
O3 K1 O5 81.16(5) . 2_666
O3 K1 O5 118.58(5) 2_567 2_666
O3 K1 N2 90.88(4) . 2_567
O3 K1 N2 20.43(4) 2_567 2_567
O3 K1 N4 74.37(6) 2_567 2_667
O3 K1 N4 75.32(5) . 2_667
O1 K1 K1 156.07(3) . 2_557
O1 K1 K1 44.54(3) . 2_657
O1 K1 K1 43.14(3) 2_657 2_657
O1 K1 K1 69.66(3) 2_657 2_557
O1 K1 O4 145.36(5) . 2_567
O1 K1 O4 82.81(4) 2_657 2_567
O1 K1 O3 122.57(5) . 2_567
O1 K1 O1 87.69(4) . 2_657
O1 K1 O2 131.84(5) . 1_455
O1 K1 O5 75.89(5) . 2_666
O1 K1 O5 118.47(5) 2_657 2_666
O1 K1 N2 138.68(5) . 2_567
O1 K1 N2 103.52(4) 2_657 2_567
O1 K1 N4 72.32(5) . 2_667
O1 K1 N4 67.74(5) 2_657 2_667
O2 K1 K1 64.55(4) 1_455 2_557
O2 K1 K1 154.63(4) 1_455 2_657
O2 K1 O4 77.36(5) 1_455 2_567
O2 K1 O1 129.55(5) 1_455 2_657
O2 K1 O5 60.46(5) 1_455 2_666
O2 K1 N2 69.09(5) 1_455 2_567
O2 K1 N4 143.33(6) 1_455 2_667
O5 K1 K1 107.59(3) 2_666 2_557
O5 K1 K1 99.66(4) 2_666 2_657
O5 K1 O4 137.35(5) 2_666 2_567
O5 K1 N2 127.64(5) 2_666 2_567
N2 K1 K1 132.69(3) 2_567 2_657
N2 K1 K1 58.18(3) 2_567 2_557
N4 K1 K1 104.45(4) 2_667 2_557
N4 K1 K1 61.73(4) 2_667 2_657
N4 K1 O4 73.24(5) 2_667 2_567
N4 K1 O5 147.37(5) 2_667 2_666
N4 K1 N2 75.55(5) 2_667 2_567
K1 O4 K1 88.01(5) 1_565 2_567
N2 O4 K1 130.63(13) . 1_565
N2 O4 K1 88.36(11) . 2_567
K1 O3 K1 109.27(5) . 2_567
N2 O3 K1 107.47(12) . 2_567
N2 O3 K1 141.99(13) . .
K1 O1 K1 92.31(4) . 2_657
N1 O1 K1 128.66(12) . 2_657
N1 O1 K1 138.34(12) . .
N1 O2 K1 123.22(13) . 1_655
N3 O5 K1 108.31(11) . 2_666
C3 O5 K1 145.42(13) . 2_666
C3 O5 N3 105.64(16) . .
O1 N1 O2 121.00(17) . .
O1 N1 C1 123.01(17) . .
O2 N1 C1 115.99(17) . .
O4 N2 K1 69.84(11) . 2_567
O4 N2 C1 116.88(17) . .
O3 N2 K1 52.10(10) . 2_567
O3 N2 O4 120.23(17) . .
O3 N2 C1 122.89(17) . .
C1 N2 K1 165.09(13) . 2_567
N4 C2 C1 124.31(18) . .
N3 C2 N4 114.64(18) . .
N3 C2 C1 121.05(18) . .
C2 N4 K1 140.88(14) . 2_667
C3 N4 K1 116.95(14) . 2_667
C3 N4 C2 102.04(18) . .
C2 N3 O5 103.39(17) . .
N1 C1 C2 118.54(17) . .
N2 C1 N1 123.04(17) . .
N2 C1 C2 118.41(17) . .
O5 C3 H3 119.3(16) . .
N4 C3 O5 114.29(19) . .
N4 C3 H3 126.3(16) . .

loop_
_geom_bond_atom_site_label_1
_geom_bond_atom_site_label_2
_geom_bond_distance
_geom_bond_site_symmetry_2
K1 K1 4.1638(9) 2_557
K1 K1 4.0921(10) 2_657
K1 O4 3.1896(17) 2_567
K1 O4 2.7896(16) 1_545
K1 O3 2.7227(16) .
K1 O3 2.8098(16) 2_567
K1 O1 2.8006(17) .
K1 O1 2.8728(15) 2_657
K1 O2 2.8675(18) 1_455
K1 O5 2.9294(17) 2_666
K1 N2 3.3965(18) 2_567
K1 N4 2.8873(19) 2_667
O4 K1 3.1897(17) 2_567
O4 K1 2.7896(16) 1_565
O4 N2 1.262(2) .
O3 K1 2.8098(16) 2_567
O3 N2 1.243(2) .
O1 K1 2.8728(15) 2_657
O1 N1 1.247(2) .
O2 K1 2.8676(18) 1_655
O2 N1 1.256(2) .
O5 K1 2.9294(17) 2_666
O5 N3 1.416(2) .
O5 C3 1.330(3) .
N1 C1 1.379(2) .
N2 K1 3.3965(18) 2_567
N2 C1 1.369(3) .
C2 N4 1.378(3) .
C2 N3 1.295(3) .
C2 C1 1.467(3) .
N4 K1 2.8873(19) 2_667
N4 C3 1.290(3) .
C3 H3 0.99(3) .

loop_
_geom_torsion_atom_site_label_1
_geom_torsion_atom_site_label_2
_geom_torsion_atom_site_label_3
_geom_torsion_atom_site_label_4
_geom_torsion
_geom_torsion_site_symmetry_1
_geom_torsion_site_symmetry_4
K1 O4 N2 K1 85.97(13) 1_565 2_567
K1 O4 N2 O3 99.7(2) 1_565 .
K1 O4 N2 O3 13.75(18) 2_567 .
K1 O4 N2 C1 -165.47(15) 2_567 .
K1 O4 N2 C1 -79.5(2) 1_565 .
K1 O3 N2 K1 164.7(2) . 2_567
K1 O3 N2 O4 148.22(16) . .
K1 O3 N2 O4 -16.4(2) 2_567 .
K1 O3 N2 C1 162.74(15) 2_567 .
K1 O3 N2 C1 -32.6(3) . .
K1 O1 N1 O2 21.5(3) 2_657 .
K1 O1 N1 O2 -146.17(16) . .
K1 O1 N1 C1 33.9(3) . .
K1 O1 N1 C1 -158.48(14) 2_657 .
K1 O2 N1 O1 -71.2(2) 1_655 .
K1 O2 N1 C1 108.76(16) 1_655 .
K1 O5 N3 C2 173.37(14) 2_666 .
K1 O5 C3 N4 -168.77(18) 2_666 .
K1 N2 C1 N1 63.8(5) 2_567 .
K1 N2 C1 C2 -114.9(5) 2_567 .
K1 N4 C3 O5 176.82(15) 2_667 .
O4 N2 C1 N1 177.50(18) . .
O4 N2 C1 C2 -1.2(3) . .
O3 N2 C1 N1 -1.7(3) . .
O3 N2 C1 C2 179.56(18) . .
O1 N1 C1 N2 -0.4(3) . .
O1 N1 C1 C2 178.29(17) . .
O2 N1 C1 N2 179.62(18) . .
O2 N1 C1 C2 -1.6(3) . .
C2 N4 C3 O5 0.0(3) . .
N4 C2 N3 O5 -0.1(3) . .
N4 C2 C1 N1 -89.3(3) . .
N4 C2 C1 N2 89.5(3) . .
N3 O5 C3 N4 0.0(3) . .
N3 C2 N4 K1 -175.47(18) . 2_667
N3 C2 N4 C3 0.1(3) . .
N3 C2 C1 N1 90.2(3) . .
N3 C2 C1 N2 -91.0(3) . .
C1 C2 N4 K1 4.1(4) . 2_667
C1 C2 N4 C3 179.6(2) . .
C1 C2 N3 O5 -179.67(17) . .
C3 O5 N3 C2 0.1(2) . .
